data_2006060
loop_
_publ_author_name
'Parvez, M.'

_publ_contact_author
;
    Masood Parvez
    Department of Chemistry
    University of Calgary
    2500 University Drive N.W.
    Calgary, Alberta, Canada T2N 1N4
;
_publ_section_title
;
 Antazoline
;
_journal_issue 4
_journal_name_full 'Acta Crystallographica Section C'
_journal_page_first 506
_journal_page_last 508
_journal_paper_doi 10.1107/S0108270196015934
_journal_volume 53
_journal_year 1997
_chemical_formula_analytical 'C17 H19 N3'
_chemical_formula_moiety 'C17 H19 N3'
_chemical_formula_structural 'C17 H19 N3'
_chemical_formula_sum 'C17 H19 N3'
_chemical_formula_weight 265.36
_space_group_IT_number 61
_symmetry_cell_setting orthorhombic
_symmetry_space_group_name_Hall '-P 2ac 2ab'
_symmetry_space_group_name_H-M 'P b c a'
_cell_angle_alpha 90.00
_cell_angle_beta 90.00
_cell_angle_gamma 90.00
_cell_formula_units_Z 8
_cell_length_a 19.670(6)
_cell_length_b 15.904(3)
_cell_length_c 9.485(6)
_cell_measurement_reflns_used 22
_cell_measurement_temperature 295(1)
_cell_measurement_theta_max 15.0
_cell_measurement_theta_min 10.0
_cell_volume 2967(2)
_computing_cell_refinement 'MSC/AFC Diffractometer Control Software'
_computing_data_collection
;MSC/AFC Diffractometer Control Software (Molecular Structure Corporation,
1988)
;
_computing_data_reduction 'TEXSAN (Molecular Structure Corporation, 1994)'
_computing_molecular_graphics 'ORTEPII (Johnson, 1976)'
_computing_publication_material SHELXL-93
_computing_structure_refinement 'SHELXL-93 (Sheldrick, 1993)'
_computing_structure_solution ' SAPI91 (Fan, 1991)'
_diffrn_ambient_temperature 295.0(10)
_diffrn_measurement_device 'Rigaku AFC-6S'
_diffrn_measurement_method '\w/2\q scans'
_diffrn_radiation_monochromator graphite
_diffrn_radiation_source 'X-ray tube'
_diffrn_radiation_type 'Mo K\a'
_diffrn_radiation_wavelength 0.71069
_diffrn_reflns_av_R_equivalents 0.00
_diffrn_reflns_limit_h_max 23
_diffrn_reflns_limit_h_min 0
_diffrn_reflns_limit_k_max 18
_diffrn_reflns_limit_k_min 0
_diffrn_reflns_limit_l_max 0
_diffrn_reflns_limit_l_min -11
_diffrn_reflns_number 2618
_diffrn_reflns_theta_max 25.0
_diffrn_reflns_theta_min 2.0
_diffrn_standards_decay_% 1.42
_diffrn_standards_interval_count 200
_diffrn_standards_number 3
_exptl_absorpt_coefficient_mu 0.072
_exptl_absorpt_correction_type none
_exptl_crystal_colour colourless
_exptl_crystal_density_diffrn 1.188
_exptl_crystal_density_meas ?
_exptl_crystal_description prism
_exptl_crystal_F_000 1136
_exptl_crystal_size_max 0.50
_exptl_crystal_size_mid 0.50
_exptl_crystal_size_min 0.20
_refine_diff_density_max .180
_refine_diff_density_min -.177
_refine_ls_extinction_method none
_refine_ls_goodness_of_fit_all 1.012
_refine_ls_goodness_of_fit_obs 1.136
_refine_ls_hydrogen_treatment 'C-H and N-H = 0.95 \%A, riding'
_refine_ls_matrix_type full
_refine_ls_number_parameters 158
_refine_ls_number_reflns 2596
_refine_ls_number_restraints 0
_refine_ls_restrained_S_all 1.566
_refine_ls_restrained_S_obs 1.136
_refine_ls_R_factor_all 0.1980
_refine_ls_R_factor_obs 0.0493
_refine_ls_shift/esd_max 0.032
_refine_ls_shift/esd_mean 0.007
_refine_ls_structure_factor_coef Fsqd
_refine_ls_weighting_details 'w = 1/[\s^2^(Fo^2^)+(0.0708P)^2^+1.0940P] where P=(Fo^2^+2Fc^2^)/3'
_refine_ls_weighting_scheme calc
_refine_ls_wR_factor_all 0.2972
_refine_ls_wR_factor_obs 0.1289
_reflns_number_observed 973
_reflns_number_total 2618
_reflns_observed_criterion ' [F > 4.0\s(F)] '
_cod_data_source_file fg1252.cif
_cod_data_source_block Antazoline
_cod_depositor_comments
;
The following automatic conversions were performed:

'_exptl_crystal_density_meas' value 'not measured' was changed to '?'
- the value is perceived as not measured.

Automatic conversion script
Id: cif_fix_values 3008 2015-01-20 13:52:24Z robertas 

The following automatic conversions were performed:

'_refine_ls_weighting_scheme' value 'calc w =
1/[\s^2^(Fo^2^)+(0.0708P)^2^+1.0940P] where P=(Fo^2^+2Fc^2^)/3' was
changed to 'calc'. New tag '_refine_ls_weighting_details' was
created. The value of the new tag was set to 'w =
1/[\s^2^(Fo^2^)+(0.0708P)^2^+1.0940P] where P=(Fo^2^+2Fc^2^)/3'.

Automatic conversion script
Id: cif_fix_values 3143 2015-03-26 13:38:13Z robertas 
;
_cod_original_sg_symbol_H-M 'P b c a    '
_cod_original_formula_sum 'C17 H19 N3 '
_cod_database_code 2006060

loop_
_symmetry_equiv_pos_as_xyz
'   +x,   +y,   +z'
'1/2+x,1/2-y,   -z'
'   -x,1/2+y,1/2-z'
'1/2-x,   -y,1/2+z'
'   -x,   -y,   -z'
'1/2-x,1/2+y,   +z'
'   +x,1/2-y,1/2+z'
'1/2+x,   +y,1/2-z'

loop_
_atom_site_aniso_label
_atom_site_aniso_U_11
_atom_site_aniso_U_12
_atom_site_aniso_U_13
_atom_site_aniso_U_22
_atom_site_aniso_U_23
_atom_site_aniso_U_33
N1 0.043(2) -0.002(2) 0.0061(15) 0.062(2) 0.013(2) 0.046(2)
N2 0.062(2) -0.015(2) 0.005(2) 0.072(2) 0.001(2) 0.036(2)
N3 0.078(2) -0.025(2) -0.001(2) 0.074(2) 0.007(2) 0.037(2)
C1 0.042(2) -0.008(2) -0.007(2) 0.055(3) 0.007(2) 0.037(2)
C2 0.057(2) -0.010(2) 0.004(2) 0.060(3) -0.004(2) 0.056(3)
C3 0.075(3) 0.003(3) 0.005(3) 0.080(3) -0.011(3) 0.067(3)
C4 0.116(4) 0.018(3) -0.016(3) 0.067(3) -0.009(3) 0.068(3)
C5 0.116(4) -0.009(3) -0.003(3) 0.069(4) 0.010(3) 0.056(3)
C6 0.072(3) -0.012(3) 0.001(2) 0.065(3) 0.010(2) 0.052(3)
C7 0.051(2) -0.006(2) 0.006(2) 0.065(3) -0.001(2) 0.045(2)
C8 0.044(2) -0.002(2) 0.007(2) 0.055(2) 0.009(2) 0.049(2)
C9 0.051(2) -0.001(2) -0.005(2) 0.068(3) -0.004(2) 0.057(3)
C10 0.055(3) -0.012(2) -0.014(3) 0.086(4) 0.009(3) 0.069(3)
C11 0.045(3) -0.003(3) -0.003(3) 0.117(4) 0.033(3) 0.080(4)
C12 0.050(3) 0.025(3) 0.019(3) 0.130(5) 0.028(4) 0.080(3)
C13 0.068(3) 0.014(3) 0.014(2) 0.081(3) 0.009(2) 0.056(2)
C14 0.048(2) -0.004(2) -0.006(2) 0.060(3) 0.012(2) 0.046(2)
C15 0.043(2) 0.003(2) 0.008(2) 0.047(2) 0.003(2) 0.033(2)
C16 0.082(3) -0.026(3) 0.006(2) 0.083(3) -0.009(2) 0.050(3)
C17 0.086(3) -0.023(3) 0.009(3) 0.073(3) -0.001(2) 0.059(3)

loop_
_atom_site_label
_atom_site_occupancy
_atom_site_fract_x
_atom_site_fract_y
_atom_site_fract_z
_atom_site_U_iso_or_equiv
_atom_site_thermal_displace_type
_atom_site_calc_flag
_atom_site_refinement_flags
_atom_site_type_symbol
N1 1 0.23120(15) 0.3617(2) 0.2191(3) 0.0502(9) Uani d . N
N2 1 0.14179(16) 0.2179(2) 0.1661(3) 0.0563(9) Uani d . N
N3 1 0.14115(16) 0.1867(2) 0.3976(3) 0.0630(10) Uani d . N
H3 1 0.1556(2) 0.1900(2) 0.4930(3) 0.089(3) Uiso calc R H
C1 1 0.19986(12) 0.4407(2) 0.2319(3) 0.0446(10) Uani d G C
C2 1 0.14205(13) 0.4492(2) 0.3150(3) 0.0580(11) Uani d G C
H2 1 0.1239(2) 0.4017(2) 0.3627(4) 0.089(3) Uiso calc R H
C3 1 0.11078(12) 0.5272(2) 0.3283(3) 0.0738(13) Uani d G C
H3A 1 0.0713(2) 0.5329(3) 0.3851(4) 0.089(3) Uiso calc R H
C4 1 0.13732(17) 0.5967(2) 0.2586(3) 0.0834(16) Uani d G C
H4 1 0.1160(2) 0.6499(2) 0.2677(5) 0.089(3) Uiso calc R H
C5 1 0.19513(17) 0.5882(2) 0.1755(3) 0.0801(15) Uani d G C
H5 1 0.2133(2) 0.6357(2) 0.1278(4) 0.089(3) Uiso calc R H
C6 1 0.22640(12) 0.5102(2) 0.1622(3) 0.0630(12) Uani d G C
H6 1 0.26591(15) 0.5044(3) 0.1054(4) 0.089(3) Uiso calc R H
C7 1 0.28630(17) 0.3452(3) 0.1213(4) 0.0537(11) Uani d . C
H7A 1 0.2831(2) 0.3839(3) 0.0453(4) 0.089(3) Uiso calc R H
H7B 1 0.2806(2) 0.2903(3) 0.0837(4) 0.089(3) Uiso calc R H
C8 1 0.35751(10) 0.3517(2) 0.1856(3) 0.0492(10) Uani d G C
C9 1 0.36855(11) 0.3908(2) 0.3146(3) 0.0583(11) Uani d G C
H9 1 0.33162(15) 0.4157(2) 0.3639(4) 0.089(3) Uiso calc R H
C10 1 0.43363(14) 0.3936(2) 0.3715(3) 0.0700(13) Uani d G C
H10 1 0.4412(2) 0.4203(3) 0.4597(3) 0.089(3) Uiso calc R H
C11 1 0.48767(10) 0.3572(2) 0.2994(3) 0.0806(16) Uani d G C
H11 1 0.53215(11) 0.3591(3) 0.3383(5) 0.089(3) Uiso calc R H
C12 1 0.47662(12) 0.3181(2) 0.1704(3) 0.0867(17) Uani d G C
H12 1 0.5136(2) 0.2932(3) 0.1211(4) 0.089(3) Uiso calc R H
C13 1 0.41154(14) 0.3153(2) 0.1135(2) 0.0684(13) Uani d G C
H13 1 0.4040(2) 0.2886(3) 0.0253(3) 0.089(3) Uiso calc R H
C14 1 0.21887(18) 0.2979(2) 0.3244(4) 0.0513(10) Uani d . C
H14A 1 0.2069(2) 0.3250(2) 0.4100(4) 0.089(3) Uiso calc R H
H14B 1 0.2602(2) 0.2685(2) 0.3405(4) 0.089(3) Uiso calc R H
C15 1 0.16465(17) 0.2345(2) 0.2903(4) 0.0410(9) Uani d . C
C16 1 0.0941(2) 0.1473(3) 0.1840(4) 0.0717(13) Uani d . C
H16A 1 0.1099(2) 0.0991(3) 0.1350(4) 0.089(3) Uiso calc R H
H16B 1 0.0505(2) 0.1618(3) 0.1484(4) 0.089(3) Uiso calc R H
C17 1 0.0904(2) 0.1299(3) 0.3429(4) 0.0728(14) Uani d . C
H17A 1 0.0466(2) 0.1425(3) 0.3796(4) 0.089(3) Uiso calc R H
H17B 1 0.1013(2) 0.0731(3) 0.3637(4) 0.089(3) Uiso calc R H

loop_
_atom_type_symbol
_atom_type_description
_atom_type_scat_dispersion_real
_atom_type_scat_dispersion_imag
_atom_type_scat_source
C C .0033 .0016 'International Tables Vol C Tables 4.2.6.8 and 6.1.1.4'
H H .0000 .0000 'International Tables Vol C Tables 4.2.6.8 and 6.1.1.4'
N N .0061 .0033 'International Tables Vol C Tables 4.2.6.8 and 6.1.1.4'

loop_
_geom_angle_atom_site_label_1
_geom_angle_atom_site_label_2
_geom_angle_atom_site_label_3
_geom_angle
_geom_angle_publ_flag
C1 N1 C14 119.7(3) yes
C1 N1 C7 123.0(3) yes
C14 N1 C7 116.1(3) yes
C15 N2 C16 105.9(3) yes
C15 N3 C17 108.6(3) yes
C2 C1 C6 120.0 no
C2 C1 N1 119.6(2) no
C6 C1 N1 120.4(2) no
C3 C2 C1 120.0 no
C2 C3 C4 120.0 no
C3 C4 C5 120.0 no
C6 C5 C4 120.0 no
C5 C6 C1 120.0 no
N1 C7 C8 114.6(3) no
C9 C8 C13 120.0 no
C9 C8 C7 121.6(2) no
C13 C8 C7 118.4(2) no
C8 C9 C10 120.0 no
C11 C10 C9 120.0 no
C12 C11 C10 120.0 no
C11 C12 C13 120.0 no
C12 C13 C8 120.0 no
N1 C14 C15 116.2(3) no
N2 C15 N3 117.0(3) no
N2 C15 C14 125.6(3) no
N3 C15 C14 117.3(3) no
N2 C16 C17 106.3(3) no
N3 C17 C16 102.0(3) no

loop_
_geom_bond_atom_site_label_1
_geom_bond_atom_site_label_2
_geom_bond_site_symmetry_2
_geom_bond_distance
_geom_bond_publ_flag
N1 C1 . 1.405(4) yes
N1 C14 . 1.444(4) yes
N1 C7 . 1.451(4) yes
N2 C15 . 1.288(4) yes
N2 C16 . 1.473(5) yes
N3 C15 . 1.351(4) yes
N3 C17 . 1.443(5) yes
C1 C2 . 1.39 no
C1 C6 . 1.39 no
C2 C3 . 1.39 no
C3 C4 . 1.39 no
C4 C5 . 1.39 no
C5 C6 . 1.39 no
C7 C8 . 1.531(4) no
C8 C9 . 1.39 no
C8 C13 . 1.39 no
C9 C10 . 1.39 no
C10 C11 . 1.39 no
C11 C12 . 1.39 no
C12 C13 . 1.39 no
C14 C15 . 1.502(5) no
C16 C17 . 1.535(6) no

loop_
_cod_related_entry_id
_cod_related_entry_database
_cod_related_entry_code
1 ChemSpider 2115
